data_2220894
loop_
_publ_author_name
'Singh, Suneel. P.'
'Lough, Alan. J.'
'Schwan, Adrian. L.'

_publ_section_title
;
 Bis(2-bromobenzyl) trisulfide
;
_journal_coeditor_code PV2135
_journal_issue 2
_journal_name_full 'Acta Crystallographica Section E'
_journal_page_first o361
_journal_paper_doi 10.1107/S1600536809001834
_journal_volume 65
_journal_year 2009
_chemical_formula_iupac 'C14 H12 Br2 S3'
_chemical_formula_moiety 'C14 H12 Br2 S3'
_chemical_formula_sum 'C14 H12 Br2 S3'
_chemical_formula_weight 436.24
_chemical_name_systematic
;
Bis(2-bromobenzyl) trisulfide
;
_space_group_IT_number 18
_symmetry_cell_setting orthorhombic
_symmetry_space_group_name_Hall 'P 2 2ab'
_symmetry_space_group_name_H-M 'P 21 21 2'
_atom_sites_solution_hydrogens geom
_atom_sites_solution_primary direct
_atom_sites_solution_secondary difmap
_audit_creation_method SHELXL-97
_cell_angle_alpha 90.00
_cell_angle_beta 90.00
_cell_angle_gamma 90.00
_cell_formula_units_Z 2
_cell_length_a 12.771(3)
_cell_length_b 13.030(3)
_cell_length_c 4.7635(10)
_cell_measurement_reflns_used 5451
_cell_measurement_temperature 150.0(10)
_cell_measurement_theta_max 27.5
_cell_measurement_theta_min 3.1
_cell_volume 792.7(3)
_computing_cell_refinement 'DENZO-SMN (Otwinowski & Minor, 1997)'
_computing_data_collection 'COLLECT (Nonius, 2002)'
_computing_data_reduction 'Denzo-SMN (Otwinowski & Minor, 1997)'
_computing_molecular_graphics 'PLATON (Spek, 2003)'
_computing_publication_material 'SHELXTL (Sheldrick, 2008)'
_computing_structure_refinement 'SHELXTL (Sheldrick, 2008)'
_computing_structure_solution 'SIR92 (Altomare <i>et al.</i>,  1994)'
_diffrn_ambient_temperature 150.0(10)
_diffrn_detector_area_resol_mean 9
_diffrn_measured_fraction_theta_full 0.999
_diffrn_measured_fraction_theta_max 0.999
_diffrn_measurement_device_type 'Nonius KappaCCD'
_diffrn_measurement_method '\f scans and \w scans with \k offsets'
_diffrn_radiation_monochromator graphite
_diffrn_radiation_source 'fine-focus sealed tube'
_diffrn_radiation_type MoK\a
_diffrn_radiation_wavelength 0.71073
_diffrn_reflns_av_R_equivalents 0.0469
_diffrn_reflns_av_sigmaI/netI 0.0441
_diffrn_reflns_limit_h_max 16
_diffrn_reflns_limit_h_min -16
_diffrn_reflns_limit_k_max 16
_diffrn_reflns_limit_k_min -16
_diffrn_reflns_limit_l_max 6
_diffrn_reflns_limit_l_min -6
_diffrn_reflns_number 5451
_diffrn_reflns_theta_full 27.46
_diffrn_reflns_theta_max 27.46
_diffrn_reflns_theta_min 3.13
_diffrn_standards_number 0
_exptl_absorpt_coefficient_mu 5.491
_exptl_absorpt_correction_T_max 0.576
_exptl_absorpt_correction_T_min 0.378
_exptl_absorpt_correction_type multi-scan
_exptl_absorpt_process_details '(SORTAV; Blessing, 1995)'
_exptl_crystal_colour colourless
_exptl_crystal_density_diffrn 1.828
_exptl_crystal_density_method 'not measured'
_exptl_crystal_description block
_exptl_crystal_F_000 428
_exptl_crystal_size_max 0.16
_exptl_crystal_size_mid 0.12
_exptl_crystal_size_min 0.10
_refine_diff_density_max 0.322
_refine_diff_density_min -0.717
_refine_ls_abs_structure_details 'Flack (1983), 659 Friedel pairs'
_refine_ls_abs_structure_Flack -0.024(13)
_refine_ls_extinction_method none
_refine_ls_goodness_of_fit_ref 1.059
_refine_ls_hydrogen_treatment constr
_refine_ls_matrix_type full
_refine_ls_number_parameters 87
_refine_ls_number_reflns 1745
_refine_ls_number_restraints 0
_refine_ls_restrained_S_all 1.059
_refine_ls_R_factor_all 0.0471
_refine_ls_R_factor_gt 0.0337
_refine_ls_shift/su_max 0.001
_refine_ls_shift/su_mean 0.000
_refine_ls_structure_factor_coef Fsqd
_refine_ls_weighting_details 'calc w=1/[\s^2^(Fo^2^)+(0.0416P)^2^] where P=(Fo^2^+2Fc^2^)/3'
_refine_ls_weighting_scheme calc
_refine_ls_wR_factor_gt 0.0748
_refine_ls_wR_factor_ref 0.0805
_reflns_number_gt 1447
_reflns_number_total 1745
_reflns_threshold_expression I>2\s(I)
_cod_data_source_file pv2135.cif
_cod_data_source_block I
_cod_depositor_comments
;
The following automatic conversions were performed:
'_symmetry_cell_setting' value 'Orthorhombic' changed to 'orthorhombic'
according to '/home/saulius/struct/CIF-dictionaries/cif_core.dic'
dictionary named 'cif_core.dic' version 2.4.1 from 2010-06-29.

Automatic conversion script
Id: cif_fix_enum 1527 2010-12-29 10:47:43Z saulius 

The following automatic conversions were performed:

'_symmetry_cell_setting' value 'Orthorhombic' changed to
'orthorhombic' according to
/home/saulius/struct/CIF-dictionaries/cif_core.dic dictionary named
'cif_core.dic' version 2.4.1 from 2010-06-29.

Automatic conversion script
Id: cif_fix_values 1715 2011-07-08 13:25:40Z adriana 
;
_cod_database_code 2220894
_cod_database_fobs_code 2220894

loop_
_symmetry_equiv_pos_as_xyz
'x, y, z'
'-x, -y, z'
'-x+1/2, y+1/2, -z'
'x+1/2, -y+1/2, -z'

loop_
_atom_site_type_symbol
_atom_site_label
_atom_site_fract_x
_atom_site_fract_y
_atom_site_fract_z
_atom_site_U_iso_or_equiv
_atom_site_adp_type
_atom_site_calc_flag
_atom_site_refinement_flags
_atom_site_occupancy
_atom_site_disorder_assembly
_atom_site_disorder_group
Br Br1 0.42247(3) 0.38038(3) 0.13013(11) 0.04922(17) Uani d . 1 . .
S S1 0.5000 0.0000 0.2536(3) 0.0305(3) Uani d S 1 . .
S S2 0.53734(6) 0.11976(7) -0.0036(2) 0.0319(2) Uani d . 1 . .
C C1 0.4113(3) 0.1583(3) -0.1526(8) 0.0311(8) Uani d . 1 . .
H H1A 0.4221 0.2196 -0.2718 0.037 Uiso calc R 1 . .
H H1B 0.3853 0.1024 -0.2750 0.037 Uiso calc R 1 . .
C C2 0.3293(3) 0.1822(3) 0.0620(7) 0.0271(8) Uani d . 1 . .
C C3 0.2529(3) 0.1057(3) 0.1324(8) 0.0356(9) Uani d . 1 . .
H H3A 0.2544 0.0412 0.0395 0.043 Uiso calc R 1 . .
C C4 0.1784(3) 0.1239(3) 0.3296(8) 0.0369(9) Uani d . 1 . .
H H4A 0.1282 0.0724 0.3722 0.044 Uiso calc R 1 . .
C C5 0.1750(3) 0.2175(3) 0.4693(9) 0.0433(11) Uani d . 1 . .
H H5A 0.1232 0.2294 0.6086 0.052 Uiso calc R 1 . .
C C6 0.2470(3) 0.2930(3) 0.4058(8) 0.0367(10) Uani d . 1 . .
H H6A 0.2446 0.3572 0.5002 0.044 Uiso calc R 1 . .
C C7 0.3222(3) 0.2750(3) 0.2054(8) 0.0283(8) Uani d . 1 . .

loop_
_atom_site_aniso_label
_atom_site_aniso_U_11
_atom_site_aniso_U_22
_atom_site_aniso_U_33
_atom_site_aniso_U_12
_atom_site_aniso_U_13
_atom_site_aniso_U_23
Br1 0.0469(2) 0.0294(2) 0.0713(3) -0.00040(19) -0.0036(2) 0.0041(2)
S1 0.0356(7) 0.0339(7) 0.0219(6) 0.0098(6) 0.000 0.000
S2 0.0286(4) 0.0303(4) 0.0369(5) 0.0012(4) 0.0002(4) -0.0007(5)
C1 0.0356(19) 0.0353(18) 0.0224(18) 0.0040(16) -0.0018(16) 0.0010(15)
C2 0.0272(18) 0.0307(19) 0.023(2) 0.0053(15) -0.0051(13) 0.0018(15)
C3 0.043(2) 0.037(2) 0.027(2) 0.0185(18) -0.015(2) -0.007(2)
C4 0.0286(19) 0.044(2) 0.038(2) -0.0044(18) -0.0051(16) 0.010(2)
C5 0.033(2) 0.063(3) 0.033(2) 0.016(2) 0.0022(18) 0.004(2)
C6 0.038(2) 0.041(2) 0.031(2) 0.0149(19) -0.0079(19) -0.0082(18)
C7 0.0277(19) 0.0294(18) 0.028(2) 0.0042(14) -0.0081(15) 0.0033(15)

loop_
_atom_type_symbol
_atom_type_description
_atom_type_scat_dispersion_real
_atom_type_scat_dispersion_imag
_atom_type_scat_source
C C 0.0033 0.0016 'International Tables Vol C Tables 4.2.6.8 and 6.1.1.4'
H H 0.0000 0.0000 'International Tables Vol C Tables 4.2.6.8 and 6.1.1.4'
S S 0.1246 0.1234 'International Tables Vol C Tables 4.2.6.8 and 6.1.1.4'
Br Br -0.2901 2.4595 'International Tables Vol C Tables 4.2.6.8 and 6.1.1.4'

loop_
_geom_angle_atom_site_label_1
_geom_angle_atom_site_label_2
_geom_angle_atom_site_label_3
_geom_angle_site_symmetry_1
_geom_angle_site_symmetry_3
_geom_angle
_geom_angle_publ_flag
S2 S1 S2 2_655 . 106.21(9) y
C1 S2 S1 . . 103.71(12) ?
C2 C1 S2 . . 114.0(3) y
C2 C1 H1A . . 108.7 ?
S2 C1 H1A . . 108.7 ?
C2 C1 H1B . . 108.7 ?
S2 C1 H1B . . 108.7 ?
H1A C1 H1B . . 107.6 ?
C7 C2 C3 . . 116.4(3) ?
C7 C2 C1 . . 124.2(3) ?
C3 C2 C1 . . 119.4(3) ?
C4 C3 C2 . . 121.1(4) ?
C4 C3 H3A . . 119.5 ?
C2 C3 H3A . . 119.5 ?
C3 C4 C5 . . 120.5(4) ?
C3 C4 H4A . . 119.8 ?
C5 C4 H4A . . 119.8 ?
C6 C5 C4 . . 120.0(4) ?
C6 C5 H5A . . 120.0 ?
C4 C5 H5A . . 120.0 ?
C7 C6 C5 . . 119.8(4) ?
C7 C6 H6A . . 120.1 ?
C5 C6 H6A . . 120.1 ?
C6 C7 C2 . . 122.3(3) ?
C6 C7 Br1 . . 118.4(3) ?
C2 C7 Br1 . . 119.2(3) ?

loop_
_geom_bond_atom_site_label_1
_geom_bond_atom_site_label_2
_geom_bond_site_symmetry_2
_geom_bond_distance
_geom_bond_publ_flag
Br1 C7 . 1.911(3) ?
S1 S2 2_655 2.0403(13) ?
S1 S2 . 2.0403(13) ?
S2 C1 . 1.829(3) ?
C1 C2 . 1.496(5) ?
C1 H1A . 0.9900 ?
C1 H1B . 0.9900 ?
C2 C7 . 1.392(5) ?
C2 C3 . 1.435(5) ?
C3 C4 . 1.358(5) ?
C3 H3A . 0.9500 ?
C4 C5 . 1.389(5) ?
C4 H4A . 0.9500 ?
C5 C6 . 1.380(6) ?
C5 H5A . 0.9500 ?
C6 C7 . 1.374(5) ?
C6 H6A . 0.9500 ?
